data_7243597
loop_
_publ_author_name
'Dailey, Maegan'
'Besson, Claire'

_publ_section_title
;
 Selective crystallization of four bis(phthalocyaninato)lanthanoid(iii)
 polymorphs
;
_journal_issue 40
_journal_name_full CrystEngComm
_journal_page_first 7151
_journal_page_last 7161
_journal_paper_doi 10.1039/D1CE00936B
_journal_volume 23
_journal_year 2021
_chemical_formula_moiety 'C64 H32 Dy N16'
_chemical_formula_sum 'C64 H32 Dy N16'
_chemical_formula_weight 1187.54
_chemical_name_common 'bis(phthalocyaninato) dysprosium'
_chemical_name_systematic (phthalocyaninato)-(phthalocyaninato-radical)-dysprosium(III)
_space_group_crystal_system tetragonal
_space_group_IT_number 126
_space_group_name_Hall '-P 4a 2bc'
_space_group_name_H-M_alt 'P 4/n n c :2'
_atom_sites_solution_hydrogens geom
_audit_creation_method SHELXL-2018/3
_audit_update_record
;
2021-09-09 deposited with the CCDC.	2021-09-24 downloaded from the CCDC.
;
_cell_angle_alpha 90.00(3)
_cell_angle_beta 90.00(3)
_cell_angle_gamma 90.00(3)
_cell_formula_units_Z 2
_cell_length_a 19.548(4)
_cell_length_b 19.548(4)
_cell_length_c 6.477(2)
_cell_measurement_reflns_used 8287
_cell_measurement_temperature 293(2)
_cell_measurement_theta_max 55.401
_cell_measurement_theta_min 6.585
_cell_volume 2475.0(10)
_computing_cell_refinement 'APEX3 v2019.1-0 (Bruker AXS)'
_computing_data_collection 'Bruker Instrument Service V6.2.132'
_computing_data_reduction 'SAINT V8.40A (Bruker Nano Inc., 2019)'
_computing_molecular_graphics 'shelXle (C.B. Huebschle, rev 958)'
_computing_structure_refinement 'SHELXL-2018/3 (Sheldrick, 2018)'
_computing_structure_solution 'SHELXT 2014/5 (Sheldrick, 2014)'
_diffrn_ambient_temperature 293(2)
_diffrn_measured_fraction_theta_full 0.999
_diffrn_measured_fraction_theta_max 0.999
_diffrn_measurement_device_type 'Bruker D8 Quest'
_diffrn_measurement_method '\f and \w scans'
_diffrn_radiation_probe x-ray
_diffrn_radiation_type MoK\a
_diffrn_radiation_wavelength 0.71073
_diffrn_reflns_av_R_equivalents 0.1173
_diffrn_reflns_av_unetI/netI 0.0155
_diffrn_reflns_Laue_measured_fraction_full 0.999
_diffrn_reflns_Laue_measured_fraction_max 0.999
_diffrn_reflns_limit_h_max 25
_diffrn_reflns_limit_h_min -25
_diffrn_reflns_limit_k_max 25
_diffrn_reflns_limit_k_min -25
_diffrn_reflns_limit_l_max 8
_diffrn_reflns_limit_l_min -8
_diffrn_reflns_number 1493
_diffrn_reflns_point_group_measured_fraction_full 0.999
_diffrn_reflns_point_group_measured_fraction_max 0.999
_diffrn_reflns_theta_full 25.242
_diffrn_reflns_theta_max 27.897
_diffrn_reflns_theta_min 2.084
_diffrn_source 'micro-focused sealed tube'
_exptl_absorpt_coefficient_mu 1.573
_exptl_absorpt_correction_type multi-scan
_exptl_absorpt_process_details 'SADABS-2016/2 (G. Sheldrick)'
_exptl_crystal_colour 'dark green'
_exptl_crystal_density_diffrn 1.584
_exptl_crystal_description rectangle
_exptl_crystal_F_000 1183
_exptl_crystal_recrystallization_method 'slow evaporation from CHCl3:EtOH'
_exptl_crystal_size_max 1.175
_exptl_crystal_size_mid 0.131
_exptl_crystal_size_min 0.050
_exptl_transmission_factor_max 0.745618
_exptl_transmission_factor_min 0.619239
_refine_diff_density_max 3.398
_refine_diff_density_min -0.858
_refine_diff_density_rms 0.180
_refine_ls_extinction_method none
_refine_ls_goodness_of_fit_ref 1.509
_refine_ls_hydrogen_treatment constr
_refine_ls_matrix_type full
_refine_ls_number_parameters 94
_refine_ls_number_reflns 1493
_refine_ls_number_restraints 0
_refine_ls_restrained_S_all 1.509
_refine_ls_R_factor_all 0.0702
_refine_ls_R_factor_gt 0.0700
_refine_ls_shift/su_max 0.000
_refine_ls_shift/su_mean 0.000
_refine_ls_structure_factor_coef Fsqd
_refine_ls_weighting_details 'w=1/[\s^2^(Fo^2^)+(0.0659P)^2^+16.2423P] where P=(Fo^2^+2Fc^2^)/3'
_refine_ls_weighting_scheme calc
_refine_ls_wR_factor_gt 0.1907
_refine_ls_wR_factor_ref 0.1909
_reflns_Friedel_coverage 0.000
_reflns_number_gt 1488
_reflns_number_total 1493
_reflns_threshold_expression 'I > 2\s(I)'
_cod_data_source_file d1ce00936b2.cif
_cod_data_source_block DyPc2_P4nnc
_cod_depositor_comments 'Adding full bibliography for 7243585--7243607.cif.'
_cod_original_cell_volume 2475.2(13)
_cod_original_sg_symbol_H-M 'P 4/n n c'
_cod_database_code 7243597
_shelx_shelxl_version_number 2018/3
_shelx_space_group_comment
;
The symmetry employed for this shelxl refinement is uniquely defined
by the following loop, which should always be used as a source of
symmetry information in preference to the above space-group names.
They are only intended as comments.
;

loop_
_space_group_symop_operation_xyz
'x, y, z'
'-x+1/2, -y+1/2, z'
'-y+1/2, x, z'
'y, -x+1/2, z'
'-x+1/2, y, -z+1/2'
'x, -y+1/2, -z+1/2'
'y, x, -z+1/2'
'-y+1/2, -x+1/2, -z+1/2'
'-x, -y, -z'
'x-1/2, y-1/2, -z'
'y-1/2, -x, -z'
'-y, x-1/2, -z'
'x-1/2, -y, z-1/2'
'-x, y-1/2, z-1/2'
'-y, -x, z-1/2'
'y-1/2, x-1/2, z-1/2'

loop_
_atom_site_label
_atom_site_type_symbol
_atom_site_fract_x
_atom_site_fract_y
_atom_site_fract_z
_atom_site_U_iso_or_equiv
_atom_site_adp_type
_atom_site_occupancy
_atom_site_site_symmetry_order
_atom_site_calc_flag
_atom_site_refinement_flags_posn
_atom_site_refinement_flags_adp
_atom_site_refinement_flags_occupancy
_atom_site_disorder_assembly
_atom_site_disorder_group
Dy1 Dy 0.250000 0.250000 0.250000 0.0204(3) Uani 1 8 d S T P . .
N1 N 0.4061(3) 0.1764(3) 0.4885(10) 0.0252(12) Uani 1 1 d . . . . .
C1 C 0.4018(3) 0.2434(4) 0.4829(11) 0.0271(14) Uani 1 1 d . . . . .
C3 C 0.5319(4) 0.2729(4) 0.5141(14) 0.0382(17) Uani 1 1 d . . . . .
H3 H 0.548028 0.228095 0.511465 0.046 Uiso 1 1 calc R U . . .
C2 C 0.4631(4) 0.2877(4) 0.5020(11) 0.0280(14) Uani 1 1 d . . . . .
N2 N 0.3447(3) 0.2837(3) 0.4650(8) 0.0214(11) Uani 1 1 d . . . . .
C4 C 0.5757(4) 0.3281(5) 0.5305(16) 0.048(2) Uani 1 1 d . . . . .
H4 H 0.622529 0.320036 0.538046 0.058 Uiso 1 1 calc R U . . .
C5 C 0.5522(4) 0.3959(5) 0.5361(17) 0.050(2) Uani 1 1 d . . . . .
H5 H 0.583434 0.431656 0.545870 0.060 Uiso 1 1 calc R U . . .
C7 C 0.4385(4) 0.3544(4) 0.5085(11) 0.0283(14) Uani 1 1 d . . . . .
C8 C 0.3641(3) 0.3502(4) 0.4863(11) 0.0271(14) Uani 1 1 d . . . . .
C6 C 0.4830(4) 0.4099(5) 0.5271(14) 0.0394(18) Uani 1 1 d . . . . .
H6 H 0.466663 0.454521 0.533166 0.047 Uiso 1 1 calc R U . . .

loop_
_atom_site_aniso_label
_atom_site_aniso_U_11
_atom_site_aniso_U_22
_atom_site_aniso_U_33
_atom_site_aniso_U_23
_atom_site_aniso_U_13
_atom_site_aniso_U_12
Dy1 0.0193(3) 0.0193(3) 0.0225(4) 0.000 0.000 0.000
N1 0.019(3) 0.030(3) 0.027(3) 0.002(2) -0.005(2) 0.005(2)
C1 0.028(3) 0.026(3) 0.028(3) 0.007(3) -0.003(3) 0.005(3)
C3 0.029(4) 0.040(4) 0.045(4) 0.001(4) -0.006(4) 0.002(3)
C2 0.027(3) 0.033(4) 0.024(3) 0.000(3) -0.004(3) -0.003(3)
N2 0.020(3) 0.021(3) 0.024(3) -0.003(2) -0.001(2) -0.003(2)
C4 0.021(4) 0.064(6) 0.059(6) 0.001(5) -0.005(4) -0.008(4)
C5 0.033(4) 0.049(5) 0.067(6) 0.001(5) -0.004(4) -0.017(4)
C7 0.026(3) 0.033(4) 0.026(3) 0.002(3) 0.001(3) -0.002(3)
C8 0.026(3) 0.030(3) 0.025(3) 0.001(3) -0.002(3) -0.004(3)
C6 0.036(4) 0.041(4) 0.041(4) -0.005(4) -0.002(4) -0.013(3)

loop_
_atom_type_symbol
_atom_type_description
_atom_type_scat_dispersion_real
_atom_type_scat_dispersion_imag
_atom_type_scat_source
C C 0.0033 0.0016 'International Tables Vol C Tables 4.2.6.8 and 6.1.1.4'
H H 0.0000 0.0000 'International Tables Vol C Tables 4.2.6.8 and 6.1.1.4'
Cl Cl 0.1484 0.1585 'International Tables Vol C Tables 4.2.6.8 and 6.1.1.4'
Dy Dy -0.1892 4.4098 'International Tables Vol C Tables 4.2.6.8 and 6.1.1.4'
N N 0.0061 0.0033 'International Tables Vol C Tables 4.2.6.8 and 6.1.1.4'

loop_
_geom_angle_atom_site_label_1
_geom_angle_atom_site_label_2
_geom_angle_atom_site_label_3
_geom_angle
_geom_angle_site_symmetry_1
_geom_angle_site_symmetry_3
_geom_angle_publ_flag
N2 Dy1 N2 139.0(3) . 8 ?
N2 Dy1 N2 148.2(3) . 5 ?
N2 Dy1 N2 70.46(13) 8 5 ?
N2 Dy1 N2 70.46(13) . 3 ?
N2 Dy1 N2 148.2(3) 8 3 ?
N2 Dy1 N2 85.1(3) 5 3 ?
N2 Dy1 N2 109.3(3) . 2 ?
N2 Dy1 N2 85.1(3) 8 2 ?
N2 Dy1 N2 79.6(3) 5 2 ?
N2 Dy1 N2 70.46(13) 3 2 ?
N2 Dy1 N2 85.1(3) . 7 ?
N2 Dy1 N2 109.3(3) 8 7 ?
N2 Dy1 N2 70.46(13) 5 7 ?
N2 Dy1 N2 79.6(3) 3 7 ?
N2 Dy1 N2 139.0(3) 2 7 ?
N2 Dy1 N2 79.6(3) . 6 ?
N2 Dy1 N2 70.46(13) 8 6 ?
N2 Dy1 N2 109.3(3) 5 6 ?
N2 Dy1 N2 139.0(3) 3 6 ?
N2 Dy1 N2 148.2(3) 2 6 ?
N2 Dy1 N2 70.46(13) 7 6 ?
N2 Dy1 N2 70.46(13) . 4 ?
N2 Dy1 N2 79.6(3) 8 4 ?
N2 Dy1 N2 139.0(3) 5 4 ?
N2 Dy1 N2 109.3(3) 3 4 ?
N2 Dy1 N2 70.46(13) 2 4 ?
N2 Dy1 N2 148.2(3) 7 4 ?
N2 Dy1 N2 85.1(3) 6 4 ?
C1 N1 C8 122.2(6) . 4 ?
N1 C1 N2 128.9(6) . . ?
N1 C1 C2 121.9(6) . . ?
N2 C1 C2 109.2(6) . . ?
C2 C3 C4 116.4(8) . . ?
C2 C3 H3 121.8 . . ?
C4 C3 H3 121.8 . . ?
C3 C2 C7 122.2(6) . . ?
C3 C2 C1 132.1(7) . . ?
C7 C2 C1 105.7(6) . . ?
C8 N2 C1 108.2(5) . . ?
C8 N2 Dy1 122.3(4) . . ?
C1 N2 Dy1 121.1(4) . . ?
C3 C4 C5 122.5(8) . . ?
C3 C4 H4 118.7 . . ?
C5 C4 H4 118.7 . . ?
C6 C5 C4 120.4(8) . . ?
C6 C5 H5 119.8 . . ?
C4 C5 H5 119.8 . . ?
C2 C7 C6 121.1(7) . . ?
C2 C7 C8 106.7(6) . . ?
C6 C7 C8 132.2(7) . . ?
N1 C8 N2 127.6(6) 3 . ?
N1 C8 C7 122.4(6) 3 . ?
N2 C8 C7 109.9(6) . . ?
C5 C6 C7 117.4(8) . . ?
C5 C6 H6 121.3 . . ?
C7 C6 H6 121.3 . . ?

loop_
_geom_bond_atom_site_label_1
_geom_bond_atom_site_label_2
_geom_bond_distance
_geom_bond_site_symmetry_2
_geom_bond_publ_flag
Dy1 N2 2.408(5) . ?
Dy1 N2 2.408(5) 8 ?
Dy1 N2 2.408(5) 5 ?
Dy1 N2 2.408(5) 3 ?
Dy1 N2 2.408(5) 2 ?
Dy1 N2 2.408(5) 7 ?
Dy1 N2 2.408(5) 6 ?
Dy1 N2 2.408(5) 4 ?
N1 C1 1.313(9) . ?
N1 C8 1.350(9) 4 ?
C1 N2 1.372(8) . ?
C1 C2 1.484(10) . ?
C3 C2 1.379(10) . ?
C3 C4 1.382(12) . ?
C3 H3 0.9300 . ?
C2 C7 1.391(10) . ?
N2 C8 1.362(8) . ?
C4 C5 1.403(14) . ?
C4 H4 0.9300 . ?
C5 C6 1.382(12) . ?
C5 H5 0.9300 . ?
C7 C6 1.395(10) . ?
C7 C8 1.463(9) . ?
C6 H6 0.9300 . ?
